data_4515910
loop_
_publ_author_name
'Li, Yuelan'
'Zhu, Rongxiu'
'Zhang, Jiaozhen'
'Xie, Fei'
'Wang, Xiaoning'
'Xu, Ke'
'Qiao, Yanan'
'Zhao, Zuntian'
'Lou, Hongxiang'

_publ_section_title
;
 Ophiosphaerellins A-I, Polyketide-Derived Compounds from the Endolichenic
 Fungus <i>Ophiosphaerella korrae</i>.
;
_journal_issue 1
_journal_name_full 'ACS omega'
_journal_page_first 176
_journal_page_last 180
_journal_paper_doi 10.1021/acsomega.7b01668
_journal_volume 3
_journal_year 2018
_chemical_absolute_configuration ad
_chemical_formula_moiety C14H20O4
_chemical_formula_sum 'C14 H20 O4'
_chemical_formula_weight 252.30
_chemical_name_common 2OK-1
_chemical_name_systematic 2OK-1
_space_group_crystal_system orthorhombic
_space_group_IT_number 19
_space_group_name_Hall 'P 2ac 2ab'
_space_group_name_H-M_alt 'P 21 21 21'
_atom_sites_solution_hydrogens geom
_audit_creation_method SHELXL-2014/7
_cell_angle_alpha 90
_cell_angle_beta 90
_cell_angle_gamma 90
_cell_formula_units_Z 4
_cell_length_a 9.0317(5)
_cell_length_b 10.0478(5)
_cell_length_c 15.5635(8)
_cell_measurement_reflns_used 4094
_cell_measurement_temperature 296(2)
_cell_measurement_theta_max 142.321
_cell_measurement_theta_min 10.459
_cell_volume 1412.37(13)
_computing_cell_refinement 'Bruker SAINT'
_computing_data_collection 'Bruker APEX2'
_computing_data_reduction 'Bruker SAINT'
_computing_molecular_graphics 'Bruker SHELXTL'
_computing_publication_material 'Bruker SHELXTL'
_computing_structure_refinement 'SHELXL-2014/7 (Sheldrick, 2014)'
_computing_structure_solution 'SHELXL-2014/7 (Sheldrick, 2014)'
_diffrn_ambient_temperature 296(2)
_diffrn_measured_fraction_theta_full 0.993
_diffrn_measured_fraction_theta_max 0.991
_diffrn_measurement_device_type 'Bruker APEX-II CCD'
_diffrn_measurement_method '\f and \w scans'
_diffrn_radiation_type CuK\a
_diffrn_radiation_wavelength 1.54178
_diffrn_reflns_av_R_equivalents 0.1954
_diffrn_reflns_av_unetI/netI 0.1418
_diffrn_reflns_Laue_measured_fraction_full 0.993
_diffrn_reflns_Laue_measured_fraction_max 0.991
_diffrn_reflns_limit_h_max 11
_diffrn_reflns_limit_h_min -9
_diffrn_reflns_limit_k_max 12
_diffrn_reflns_limit_k_min -11
_diffrn_reflns_limit_l_max 19
_diffrn_reflns_limit_l_min -18
_diffrn_reflns_number 12474
_diffrn_reflns_point_group_measured_fraction_full 0.991
_diffrn_reflns_point_group_measured_fraction_max 0.989
_diffrn_reflns_theta_full 67.679
_diffrn_reflns_theta_max 72.465
_diffrn_reflns_theta_min 5.240
_exptl_absorpt_coefficient_mu 0.705
_exptl_absorpt_correction_type none
_exptl_crystal_colour white
_exptl_crystal_density_diffrn 1.187
_exptl_crystal_description needle
_exptl_crystal_F_000 544
_refine_diff_density_max 0.636
_refine_diff_density_min -0.485
_refine_diff_density_rms 0.138
_refine_ls_abs_structure_details
;
 Flack x determined using 544 quotients [(I+)-(I-)]/[(I+)+(I-)]
 (Parsons, Flack and Wagner, Acta Cryst. B69 (2013) 249-259).
;
_refine_ls_abs_structure_Flack 0.7(4)
_refine_ls_extinction_method none
_refine_ls_goodness_of_fit_ref 1.110
_refine_ls_hydrogen_treatment constr
_refine_ls_matrix_type full
_refine_ls_number_parameters 169
_refine_ls_number_reflns 2768
_refine_ls_number_restraints 0
_refine_ls_restrained_S_all 1.110
_refine_ls_R_factor_all 0.1508
_refine_ls_R_factor_gt 0.1282
_refine_ls_shift/su_max 0.000
_refine_ls_shift/su_mean 0.000
_refine_ls_structure_factor_coef Fsqd
_refine_ls_weighting_details 'w=1/[\s^2^(Fo^2^)+(0.2000P)^2^] where P=(Fo^2^+2Fc^2^)/3'
_refine_ls_weighting_scheme calc
_refine_ls_wR_factor_gt 0.2979
_refine_ls_wR_factor_ref 0.3227
_reflns_Friedel_coverage 0.721
_reflns_Friedel_fraction_full 0.990
_reflns_Friedel_fraction_max 0.986
_reflns_number_gt 2021
_reflns_number_total 2768
_reflns_threshold_expression 'I > 2\s(I)'
_cod_data_source_file ao7b01668_si_002.cif
_cod_data_source_block cu_20170418A_0m_a
_cod_database_code 4515910
_shelx_shelxl_version_number 2014/7
_shelx_space_group_comment
;
The symmetry employed for this shelxl refinement is uniquely defined
by the following loop, which should always be used as a source of
symmetry information in preference to the above space-group names.
They are only intended as comments.
;

loop_
_space_group_symop_operation_xyz
'x, y, z'
'-x+1/2, -y, z+1/2'
'-x, y+1/2, -z+1/2'
'x+1/2, -y+1/2, -z'

loop_
_atom_site_label
_atom_site_type_symbol
_atom_site_fract_x
_atom_site_fract_y
_atom_site_fract_z
_atom_site_U_iso_or_equiv
_atom_site_adp_type
_atom_site_occupancy
_atom_site_site_symmetry_order
_atom_site_calc_flag
_atom_site_refinement_flags_posn
_atom_site_refinement_flags_adp
O001 O 0.4772(7) -1.2172(6) -1.4256(4) 0.0463(14) Uani 1 1 d . .
H001 H 0.4356 -1.2842 -1.4435 0.069 Uiso 1 1 calc R U
O002 O 0.3733(7) -1.4217(5) -1.5336(3) 0.0435(13) Uani 1 1 d . .
O003 O 0.0476(7) -1.2721(6) -1.7515(4) 0.0488(15) Uani 1 1 d . .
H003 H 0.0347 -1.2721 -1.6994 0.073 Uiso 1 1 calc R U
C004 C 0.1845(9) -1.3393(8) -1.7713(5) 0.0372(16) Uani 1 1 d . .
C005 C 0.3356(7) -1.4021(6) -1.6091(5) 0.0314(14) Uani 1 1 d . .
C006 C 0.2491(8) -1.5038(6) -1.6554(4) 0.0304(13) Uani 1 1 d . .
O007 O 0.5213(9) -1.0877(8) -1.6223(5) 0.075(2) Uani 1 1 d . .
C008 C 0.3089(9) -1.2522(8) -1.7415(4) 0.0362(15) Uani 1 1 d . .
H008 H 0.2989 -1.1578 -1.7563 0.043 Uiso 1 1 calc R U
C009 C 0.3898(7) -1.1028(7) -1.4456(5) 0.0377(16) Uani 1 1 d . .
H009 H 0.4564 -1.0263 -1.4508 0.045 Uiso 1 1 calc R U
C00A C 0.4158(10) -1.1623(8) -1.6018(6) 0.0445(18) Uani 1 1 d . .
C00B C 0.3812(7) -1.2804(7) -1.6539(4) 0.0328(14) Uani 1 1 d . .
C00C C 0.3101(8) -1.1212(7) -1.5314(6) 0.0377(16) Uani 1 1 d . .
H00C H 0.2360 -1.1917 -1.5245 0.045 Uiso 1 1 calc R U
C00D C 0.1836(9) -1.4720(8) -1.7302(5) 0.0401(16) Uani 1 1 d . .
H00D H 0.1331 -1.5395 -1.7586 0.048 Uiso 1 1 calc R U
C00E C 0.2349(11) -1.6378(7) -1.6139(6) 0.050(2) Uani 1 1 d . .
H00A H 0.1830 -1.6970 -1.6518 0.074 Uiso 1 1 calc R U
H00B H 0.1808 -1.6293 -1.5610 0.074 Uiso 1 1 calc R U
H00E H 0.3317 -1.6729 -1.6022 0.074 Uiso 1 1 calc R U
C00F C 0.4669(9) -1.3039(10) -1.7385(6) 0.049(2) Uani 1 1 d . .
H00F H 0.5459 -1.2423 -1.7527 0.059 Uiso 1 1 calc R U
H00G H 0.4842 -1.3952 -1.7561 0.059 Uiso 1 1 calc R U
C00G C 0.1888(13) -1.3535(11) -1.8690(6) 0.058(2) Uani 1 1 d . .
H00H H 0.2771 -1.4000 -1.8856 0.087 Uiso 1 1 calc R U
H00I H 0.1883 -1.2667 -1.8949 0.087 Uiso 1 1 calc R U
H00J H 0.1036 -1.4025 -1.8880 0.087 Uiso 1 1 calc R U
C00H C 0.2308(14) -0.9953(11) -1.5617(10) 0.074(3) Uani 1 1 d . .
H00K H 0.1797 -1.0133 -1.6145 0.112 Uiso 1 1 calc R U
H00L H 0.3021 -0.9258 -1.5708 0.112 Uiso 1 1 calc R U
H00M H 0.1609 -0.9676 -1.5188 0.112 Uiso 1 1 calc R U
C00I C 0.2825(11) -1.0747(14) -1.3746(8) 0.081(4) Uani 1 1 d . .
H00N H 0.2212 -1.0005 -1.3901 0.121 Uiso 1 1 calc R U
H00O H 0.3360 -1.0540 -1.3229 0.121 Uiso 1 1 calc R U
H00P H 0.2216 -1.1516 -1.3650 0.121 Uiso 1 1 calc R U

loop_
_atom_site_aniso_label
_atom_site_aniso_U_11
_atom_site_aniso_U_22
_atom_site_aniso_U_33
_atom_site_aniso_U_23
_atom_site_aniso_U_13
_atom_site_aniso_U_12
O001 0.044(3) 0.050(3) 0.044(3) -0.014(2) -0.011(2) 0.007(2)
O002 0.062(3) 0.035(3) 0.034(3) 0.002(2) -0.009(2) -0.003(2)
O003 0.045(3) 0.052(3) 0.049(3) 0.003(3) -0.003(3) 0.023(3)
C004 0.038(4) 0.043(4) 0.031(3) -0.003(3) -0.004(3) 0.016(3)
C005 0.029(3) 0.025(3) 0.040(4) 0.003(3) -0.001(3) 0.003(2)
C006 0.035(3) 0.021(3) 0.035(3) 0.003(3) -0.005(3) 0.001(2)
O007 0.077(5) 0.076(5) 0.073(5) -0.003(4) 0.018(4) -0.058(4)
C008 0.039(4) 0.040(3) 0.029(3) 0.008(3) -0.003(3) -0.007(3)
C009 0.027(3) 0.032(3) 0.054(4) -0.012(3) -0.006(3) 0.001(2)
C00A 0.048(4) 0.036(4) 0.049(4) 0.015(3) -0.004(3) -0.018(3)
C00B 0.028(3) 0.035(3) 0.035(3) 0.001(3) 0.000(3) -0.006(3)
C00C 0.030(3) 0.025(3) 0.058(5) -0.001(3) -0.004(3) -0.002(2)
C00D 0.041(4) 0.041(4) 0.038(4) -0.010(3) -0.006(3) 0.000(3)
C00E 0.065(5) 0.022(3) 0.062(5) 0.004(3) -0.010(4) -0.001(3)
C00F 0.037(4) 0.063(5) 0.048(4) 0.006(4) 0.007(3) -0.005(4)
C00G 0.069(6) 0.071(6) 0.034(4) 0.003(4) -0.010(4) 0.009(5)
C00H 0.073(7) 0.047(5) 0.104(9) -0.006(5) -0.020(6) 0.030(5)
C00I 0.041(5) 0.113(10) 0.088(8) -0.047(8) 0.001(5) 0.016(5)

loop_
_atom_type_symbol
_atom_type_description
_atom_type_scat_dispersion_real
_atom_type_scat_dispersion_imag
_atom_type_scat_source
C C 0.0181 0.0091 'International Tables Vol C Tables 4.2.6.8 and 6.1.1.4'
H H 0.0000 0.0000 'International Tables Vol C Tables 4.2.6.8 and 6.1.1.4'
O O 0.0492 0.0322 'International Tables Vol C Tables 4.2.6.8 and 6.1.1.4'

loop_
_geom_angle_atom_site_label_1
_geom_angle_atom_site_label_2
_geom_angle_atom_site_label_3
_geom_angle
C009 O001 H001 109.5
C004 O003 H003 109.5
O003 C004 C00D 109.0(7)
O003 C004 C008 107.7(6)
C00D C004 C008 113.4(6)
O003 C004 C00G 106.1(7)
C00D C004 C00G 110.3(7)
C008 C004 C00G 110.0(8)
O002 C005 C00B 120.4(6)
O002 C005 C006 119.9(6)
C00B C005 C006 119.7(6)
C00D C006 C005 119.4(6)
C00D C006 C00E 123.3(7)
C005 C006 C00E 117.2(6)
C004 C008 C00F 121.0(7)
C004 C008 C00B 119.0(6)
C00F C008 C00B 60.7(5)
C004 C008 H008 115.1
C00F C008 H008 115.1
C00B C008 H008 115.1
O001 C009 C00I 110.4(9)
O001 C009 C00C 110.7(5)
C00I C009 C00C 111.3(7)
O001 C009 H009 108.1
C00I C009 H009 108.1
C00C C009 H009 108.1
O007 C00A C00B 120.2(9)
O007 C00A C00C 120.1(8)
C00B C00A C00C 119.1(6)
C005 C00B C00A 118.1(6)
C005 C00B C008 117.1(6)
C00A C00B C008 115.5(6)
C005 C00B C00F 114.7(6)
C00A C00B C00F 119.1(6)
C008 C00B C00F 59.0(5)
C00A C00C C00H 107.4(8)
C00A C00C C009 111.6(6)
C00H C00C C009 113.0(7)
C00A C00C H00C 108.2
C00H C00C H00C 108.2
C009 C00C H00C 108.2
C006 C00D C004 125.9(7)
C006 C00D H00D 117.0
C004 C00D H00D 117.0
C006 C00E H00A 109.5
C006 C00E H00B 109.5
H00A C00E H00B 109.5
C006 C00E H00E 109.5
H00A C00E H00E 109.5
H00B C00E H00E 109.5
C008 C00F C00B 60.3(5)
C008 C00F H00F 117.7
C00B C00F H00F 117.7
C008 C00F H00G 117.7
C00B C00F H00G 117.7
H00F C00F H00G 114.9
C004 C00G H00H 109.5
C004 C00G H00I 109.5
H00H C00G H00I 109.5
C004 C00G H00J 109.5
H00H C00G H00J 109.5
H00I C00G H00J 109.5
C00C C00H H00K 109.5
C00C C00H H00L 109.5
H00K C00H H00L 109.5
C00C C00H H00M 109.5
H00K C00H H00M 109.5
H00L C00H H00M 109.5
C009 C00I H00N 109.5
C009 C00I H00O 109.5
H00N C00I H00O 109.5
C009 C00I H00P 109.5
H00N C00I H00P 109.5
H00O C00I H00P 109.5

loop_
_geom_bond_atom_site_label_1
_geom_bond_atom_site_label_2
_geom_bond_distance
O001 C009 1.428(9)
O001 H001 0.8200
O002 C005 1.239(9)
O003 C004 1.442(9)
O003 H003 0.8200
C004 C00D 1.478(11)
C004 C008 1.498(11)
C004 C00G 1.528(11)
C005 C00B 1.466(9)
C005 C006 1.474(9)
C006 C00D 1.345(10)
C006 C00E 1.498(9)
O007 C00A 1.254(10)
C008 C00F 1.520(12)
C008 C00B 1.539(10)
C008 H008 0.9800
C009 C00I 1.497(13)
C009 C00C 1.529(11)
C009 H009 0.9800
C00A C00B 1.470(11)
C00A C00C 1.510(12)
C00B C00F 1.546(10)
C00C C00H 1.528(11)
C00C H00C 0.9800
C00D H00D 0.9300
C00E H00A 0.9600
C00E H00B 0.9600
C00E H00E 0.9600
C00F H00F 0.9700
C00F H00G 0.9700
C00G H00H 0.9600
C00G H00I 0.9600
C00G H00J 0.9600
C00H H00K 0.9600
C00H H00L 0.9600
C00H H00M 0.9600
C00I H00N 0.9600
C00I H00O 0.9600
C00I H00P 0.9600
